data_2214926
loop_
_publ_author_name
'Ikarashi, Kazuya'
'Taoyun, Zhu'
'Uematsu, Kazuyoshi'
'Toda, Kenji'
'Sato, Mineo'

_publ_section_title
;Reinvestigation of layered poly[aquasodium(I)
 [[aquasamarium(III)]-di-\m-aqua-\m~3~-pyridine-2,6-dicarboxylato-\m~2~-pyridine-2,6-dicarboxylato]
 trihydrate]
;
_journal_coeditor_code YM2055
_journal_issue 8
_journal_name_full 'Acta Crystallographica Section E'
_journal_page_first m2203
_journal_page_last m2204
_journal_paper_doi 10.1107/S160053680702884X
_journal_volume 63
_journal_year 2007
_chemical_formula_iupac '[Na Sm (C7 H3 N O4)2 (H2 O)4] , 3H2 O'
_chemical_formula_moiety 'C14 H14 N2 Na O12 Sm , 3H2 O'
_chemical_formula_sum 'C14 H20 N2 Na O15 Sm'
_chemical_formula_weight 629.66
_chemical_name_systematic
;
poly[aquasodium(I) [[aquasamarium(III)]-
di-\m-aqua-\m~3~-pyridine-2,6-dicarboxylato-\m~2~-pyridine-2,6-dicarboxylato]
trihydrate]
;
_space_group_IT_number 14
_symmetry_cell_setting monoclinic
_symmetry_space_group_name_Hall '-P 2ybc'
_symmetry_space_group_name_H-M 'P 1 21/c 1'
_atom_sites_solution_hydrogens geom
_atom_sites_solution_primary direct
_atom_sites_solution_secondary difmap
_cell_angle_alpha 90
_cell_angle_beta 98.1630(10)
_cell_angle_gamma 90
_cell_formula_units_Z 4
_cell_length_a 11.2065(4)
_cell_length_b 17.4485(3)
_cell_length_c 11.3728(4)
_cell_measurement_reflns_used 19188
_cell_measurement_temperature 296
_cell_measurement_theta_max 30.0
_cell_measurement_theta_min 2.2
_cell_volume 2201.27(12)
_computing_cell_refinement PROCESS-AUTO
_computing_data_collection 'PROCESS-AUTO (Rigaku, 1998)'
_computing_data_reduction 'CrystalStructure (Rigaku/MSC, 2004)'
_computing_molecular_graphics 'ORTEP-3 for Windows (Farrugia, 1997)'
_computing_publication_material 'WinGX (Farrugia, 1999)'
_computing_structure_refinement 'SHELXL97 (Sheldrick, 1997)'
_computing_structure_solution 'SIR97 (Altomare <i>et al.</i>,  1999)'
_diffrn_ambient_temperature 296
_diffrn_detector_area_resol_mean 10.00
_diffrn_measured_fraction_theta_full 0.978
_diffrn_measured_fraction_theta_max 0.957
_diffrn_measurement_device_type 'Rigaku R-AXIS-IV'
_diffrn_measurement_method \w
_diffrn_radiation_type MoK\a
_diffrn_radiation_wavelength 0.7107
_diffrn_reflns_av_R_equivalents 0.046
_diffrn_reflns_limit_h_max 15
_diffrn_reflns_limit_h_min -15
_diffrn_reflns_limit_k_max 22
_diffrn_reflns_limit_k_min -22
_diffrn_reflns_limit_l_max 15
_diffrn_reflns_limit_l_min -15
_diffrn_reflns_number 22103
_diffrn_reflns_theta_full 25
_diffrn_reflns_theta_max 30.03
_diffrn_reflns_theta_min 1.84
_diffrn_standards_decay_% 0
_diffrn_standards_interval_count 0
_diffrn_standards_interval_time 0
_diffrn_standards_number 0
_exptl_absorpt_coefficient_mu 2.771
_exptl_absorpt_correction_T_max 0.895
_exptl_absorpt_correction_T_min 0.558
_exptl_absorpt_correction_type numerical
_exptl_absorpt_process_details '(ABSCOR; Higashi, 1999)'
_exptl_crystal_colour colourless
_exptl_crystal_density_diffrn 1.9
_exptl_crystal_density_method 'not measured'
_exptl_crystal_description plate
_exptl_crystal_F_000 1244
_exptl_crystal_size_max 0.30
_exptl_crystal_size_mid 0.18
_exptl_crystal_size_min 0.04
_refine_diff_density_max 0.968
_refine_diff_density_min -1.278
_refine_ls_extinction_coef 0.00064(16)
_refine_ls_extinction_expression Fc^*^=kFc[1+0.001xFc^2^\l^3^/sin(2\q)]^-1/4^
_refine_ls_extinction_method 'SHELXL97 (Sheldrick, 1997)'
_refine_ls_goodness_of_fit_ref 1.167
_refine_ls_hydrogen_treatment constr
_refine_ls_matrix_type full
_refine_ls_number_parameters 341
_refine_ls_number_reflns 6163
_refine_ls_number_restraints 21
_refine_ls_restrained_S_all 1.165
_refine_ls_R_factor_gt 0.0324
_refine_ls_shift/su_max 0
_refine_ls_structure_factor_coef Fsqd
_refine_ls_weighting_details 'calc w = 1/[\s^2^(Fo^2^)+(0.0403P)^2^+2.6934P] where P=(Fo^2^+2Fc^2^)/3'
_refine_ls_weighting_scheme calc
_refine_ls_wR_factor_ref 0.0812
_reflns_number_gt 5944
_reflns_number_total 6163
_reflns_threshold_expression I>2\s(I)
_cod_data_source_file ym2055.cif
_cod_data_source_block I
_cod_original_sg_symbol_H-M 'P 21/c'
_cod_database_code 2214926
_cod_database_fobs_code 2214926

loop_
_symmetry_equiv_pos_as_xyz
'x, y, z'
'-x, y+1/2, -z+1/2'
'-x, -y, -z'
'x, -y-1/2, z-1/2'

loop_
_atom_site_type_symbol
_atom_site_label
_atom_site_fract_x
_atom_site_fract_y
_atom_site_fract_z
_atom_site_U_iso_or_equiv
_atom_site_adp_type
_atom_site_calc_flag
_atom_site_refinement_flags
_atom_site_occupancy
Sm Sm1 0.102796(11) 0.181254(7) 0.774431(10) 0.01333(6) Uani d . 1
Na Na1 0.08028(12) 0.37858(7) 0.61494(11) 0.0256(2) Uani d . 1
N N11 0.3268(2) 0.15540(13) 0.78946(18) 0.0169(4) Uani d . 1
O O11 0.3317(2) 0.14824(14) 0.48054(17) 0.0274(5) Uani d . 1
O O12 0.18328(19) 0.16788(12) 0.58886(17) 0.0198(4) Uani d . 1
O O13 0.3800(2) 0.17141(15) 1.10109(19) 0.0303(5) Uani d . 1
O O14 0.21058(18) 0.16585(13) 0.97242(17) 0.0210(4) Uani d . 1
C C11 0.2934(3) 0.15591(16) 0.5767(2) 0.0185(5) Uani d . 1
C C12 0.3796(2) 0.15293(17) 0.6910(2) 0.0197(5) Uani d . 1
C C13 0.5037(3) 0.1523(2) 0.6958(3) 0.0342(7) Uani d . 1
H H13 0.5387 0.1488 0.6267 0.041 Uiso calc R 1
C C14 0.5747(3) 0.1570(3) 0.8057(3) 0.0437(9) Uani d . 1
H H14 0.6583 0.1569 0.8112 0.052 Uiso calc R 1
C C15 0.5201(3) 0.1618(3) 0.9069(3) 0.0360(8) Uani d . 1
H H15 0.5661 0.1665 0.9813 0.043 Uiso calc R 1
C C16 0.3956(3) 0.15934(18) 0.8955(2) 0.0210(5) Uani d . 1
C C17 0.3240(3) 0.16562(17) 0.9990(2) 0.0196(5) Uani d . 1
N N21 -0.0648(2) 0.11795(13) 0.63391(19) 0.0173(4) Uani d . 1
O O21 -0.03307(18) 0.26630(11) 0.64738(17) 0.0212(4) Uani d . 1
O O22 -0.2002(2) 0.28990(13) 0.5209(2) 0.0285(5) Uani d . 1
O O23 0.10578(18) 0.04169(13) 0.76633(17) 0.0238(4) Uani d . 1
O O24 0.0160(2) -0.07055(12) 0.7216(2) 0.0291(5) Uani d . 1
C C21 -0.1269(2) 0.24589(16) 0.5790(2) 0.0188(5) Uani d . 1
C C22 -0.1463(2) 0.16042(17) 0.5652(2) 0.0187(5) Uani d . 1
C C23 -0.2356(3) 0.12771(19) 0.4838(3) 0.0280(6) Uani d . 1
H H23 -0.2919 0.1581 0.4373 0.034 Uiso calc R 1
C C24 -0.2390(3) 0.0490(2) 0.4735(3) 0.0345(7) Uani d . 1
H H24 -0.2972 0.0256 0.4187 0.041 Uiso calc R 1
C C25 -0.1552(3) 0.00475(18) 0.5450(3) 0.0280(6) Uani d . 1
H H25 -0.1564 -0.0484 0.5395 0.034 Uiso calc R 1
C C26 -0.0693(2) 0.04196(16) 0.6252(2) 0.0190(5) Uani d . 1
C C27 0.0243(3) -0.00019(15) 0.7095(2) 0.0195(5) Uani d . 1
O O1W -0.0451(2) 0.12687(13) 0.9033(2) 0.0277(4) Uani d D 1
H H1W -0.094 0.1591 0.927 0.042 Uiso d D 1
H H2W -0.084 0.0863 0.880 0.042 Uiso d D 1
O O2W 0.21951(19) 0.30604(12) 0.75680(18) 0.0214(4) Uani d D 1
H H3W 0.248 0.326 0.8231 0.032 Uiso d D 1
H H4W 0.272 0.308 0.710 0.032 Uiso d D 1
O O3W 0.03015(19) 0.28534(12) 0.89442(16) 0.0199(4) Uani d D 1
H H5W 0.006 0.3247 0.854 0.03 Uiso d D 1
H H6W 0.083 0.2981 0.952 0.03 Uiso d D 1
O O4W 0.2530(3) -0.05242(17) 0.9220(2) 0.0394(6) Uani d D 1
H H7W 0.231 -0.0993 0.924 0.059 Uiso d D 1
H H8W 0.205 -0.029 0.868 0.059 Uiso d D 1
O O5W 0.1904(2) 0.49655(15) 0.6342(2) 0.0356(5) Uani d D 1
H H9W 0.220 0.506 0.571 0.053 Uiso d D 1
H H10W 0.247 0.492 0.692 0.053 Uiso d D 1
O O6W 0.5694(4) 0.4115(4) 0.7266(4) 0.110(2) Uani d D 1
H H11W 0.517 0.387 0.680 0.165 Uiso d D 1
H H12W 0.619 0.432 0.686 0.165 Uiso d D 1
O O7W 0.3811(4) 0.4793(2) 0.8188(3) 0.0625(9) Uani d D 1
H H13W 0.390 0.450 0.879 0.094 Uiso d D 1
H H14W 0.438 0.471 0.778 0.094 Uiso d D 1

loop_
_atom_site_aniso_label
_atom_site_aniso_U_11
_atom_site_aniso_U_22
_atom_site_aniso_U_33
_atom_site_aniso_U_12
_atom_site_aniso_U_13
_atom_site_aniso_U_23
Sm1 0.01602(8) 0.01226(9) 0.01101(7) -0.00069(4) -0.00049(5) 0.00020(3)
Na1 0.0319(6) 0.0210(6) 0.0238(6) -0.0002(5) 0.0037(5) 0.0002(4)
N11 0.0193(10) 0.0185(11) 0.0118(9) 0.0019(8) -0.0016(7) 0.0002(7)
O11 0.0312(11) 0.0386(13) 0.0126(8) 0.0042(9) 0.0038(8) -0.0025(8)
O12 0.0197(9) 0.0253(10) 0.0138(8) -0.0002(7) 0.0004(7) -0.0016(7)
O13 0.0259(11) 0.0509(15) 0.0127(9) 0.0062(9) -0.0026(8) -0.0020(8)
O14 0.0193(9) 0.0286(10) 0.0147(8) 0.0002(8) 0.0015(7) 0.0014(7)
C11 0.0245(13) 0.0156(13) 0.0146(11) 0.0025(9) -0.0002(9) -0.0010(8)
C12 0.0210(12) 0.0242(14) 0.0140(10) 0.0012(10) 0.0031(9) -0.0004(9)
C13 0.0211(14) 0.060(2) 0.0218(14) 0.0070(14) 0.0054(11) 0.0024(14)
C14 0.0154(14) 0.088(3) 0.0279(16) 0.0085(16) 0.0023(12) -0.0003(18)
C15 0.0208(14) 0.065(2) 0.0206(14) 0.0042(14) -0.0029(11) -0.0033(14)
C16 0.0209(12) 0.0282(14) 0.0129(11) 0.0044(10) -0.0010(9) 0.0009(9)
C17 0.0236(13) 0.0201(13) 0.0143(11) 0.0043(10) 0.0000(9) 0.0007(9)
N21 0.0206(10) 0.0140(11) 0.0166(9) -0.0019(8) 0.0002(8) 0.0002(7)
O21 0.0221(10) 0.0172(10) 0.0221(9) -0.0009(7) -0.0038(7) 0.0009(7)
O22 0.0259(11) 0.0232(12) 0.0339(11) 0.0036(8) -0.0048(9) 0.0076(8)
O23 0.0278(11) 0.0148(11) 0.0264(10) 0.0013(7) -0.0044(8) -0.0002(7)
O24 0.0401(13) 0.0142(10) 0.0322(11) -0.0027(8) 0.0026(9) 0.0016(7)
C21 0.0206(12) 0.0170(13) 0.0179(11) 0.0002(9) -0.0003(9) 0.0017(8)
C22 0.0191(12) 0.0182(13) 0.0175(11) -0.0025(9) -0.0020(9) 0.0026(9)
C23 0.0269(14) 0.0286(16) 0.0249(13) -0.0031(11) -0.0082(11) 0.0030(11)
C24 0.0350(17) 0.0297(18) 0.0338(16) -0.0102(13) -0.0128(13) -0.0042(12)
C25 0.0348(16) 0.0182(15) 0.0287(14) -0.0070(11) -0.0030(12) -0.0040(10)
C26 0.0233(12) 0.0159(12) 0.0171(11) -0.0041(9) 0.0008(9) -0.0017(8)
C27 0.0283(13) 0.0134(12) 0.0174(11) 0.0006(9) 0.0051(9) 0.0007(8)
O1W 0.0303(11) 0.0241(11) 0.0311(11) -0.0060(8) 0.0124(9) -0.0066(8)
O2W 0.0251(10) 0.0217(10) 0.0175(9) -0.0034(8) 0.0031(7) -0.0020(7)
O3W 0.0260(10) 0.0184(10) 0.0144(8) 0.0001(7) -0.0004(7) -0.0009(6)
O4W 0.0395(14) 0.0407(16) 0.0358(13) 0.0055(11) -0.0021(10) 0.0070(11)
O5W 0.0414(14) 0.0278(13) 0.0396(13) 0.0008(10) 0.0124(11) 0.0022(10)
O6W 0.055(2) 0.204(6) 0.077(3) -0.058(3) 0.026(2) -0.071(4)
O7W 0.071(2) 0.065(2) 0.054(2) -0.0094(18) 0.0177(17) 0.0094(16)

loop_
_atom_type_symbol
_atom_type_description
_atom_type_scat_dispersion_real
_atom_type_scat_dispersion_imag
_atom_type_scat_source
C C 0.0033 0.0016 'International Tables Vol C Tables 4.2.6.8 and 6.1.1.4'
H H 0 0 'International Tables Vol C Tables 4.2.6.8 and 6.1.1.4'
N N 0.0061 0.0033 'International Tables Vol C Tables 4.2.6.8 and 6.1.1.4'
O O 0.0106 0.006 'International Tables Vol C Tables 4.2.6.8 and 6.1.1.4'
Na Na 0.0362 0.0249 'International Tables Vol C Tables 4.2.6.8 and 6.1.1.4'
Sm Sm -0.1638 3.4418 'International Tables Vol C Tables 4.2.6.8 and 6.1.1.4'

loop_
_geom_angle_atom_site_label_1
_geom_angle_atom_site_label_2
_geom_angle_atom_site_label_3
_geom_angle_site_symmetry_1
_geom_angle_site_symmetry_3
_geom_angle
O14 Sm1 O12 . . 127.10(7)
O14 Sm1 O23 . . 85.20(7)
O12 Sm1 O23 . . 82.06(7)
O14 Sm1 O21 . . 143.66(7)
O12 Sm1 O21 . . 79.70(7)
O23 Sm1 O21 . . 126.48(6)
O14 Sm1 O3W . . 74.21(7)
O12 Sm1 O3W . . 137.98(7)
O23 Sm1 O3W . . 139.51(7)
O21 Sm1 O3W . . 69.82(7)
O14 Sm1 N11 . . 63.73(7)
O12 Sm1 N11 . . 63.47(7)
O23 Sm1 N11 . . 78.80(7)
O21 Sm1 N11 . . 132.52(7)
O3W Sm1 N11 . . 119.57(7)
O14 Sm1 N21 . . 139.98(7)
O12 Sm1 N21 . . 75.13(7)
O23 Sm1 N21 . . 63.55(7)
O21 Sm1 N21 . . 63.22(7)
O3W Sm1 N21 . . 113.19(7)
N11 Sm1 N21 . . 127.06(7)
O14 Sm1 O1W . . 72.65(7)
O12 Sm1 O1W . . 145.01(7)
O23 Sm1 O1W . . 70.31(7)
O21 Sm1 O1W . . 99.49(8)
O3W Sm1 O1W . . 70.40(7)
N11 Sm1 O1W . . 127.92(8)
N21 Sm1 O1W . . 73.54(7)
O14 Sm1 O2W . . 88.52(7)
O12 Sm1 O2W . . 75.89(7)
O23 Sm1 O2W . . 146.73(7)
O21 Sm1 O2W . . 73.75(7)
O3W Sm1 O2W . . 68.38(7)
N11 Sm1 O2W . . 69.18(7)
N21 Sm1 O2W . . 131.34(7)
O1W Sm1 O2W . . 137.96(7)
O14 Sm1 Na1 . . 121.67(6)
O12 Sm1 Na1 . . 71.69(5)
O23 Sm1 Na1 . . 150.29(5)
O21 Sm1 Na1 . . 36.14(5)
O3W Sm1 Na1 . . 66.59(5)
N11 Sm1 Na1 . . 100.81(6)
N21 Sm1 Na1 . . 95.65(5)
O1W Sm1 Na1 . . 126.50(6)
O2W Sm1 Na1 . . 37.82(5)
O14 Sm1 Na1 . 4_566 34.01(5)
O12 Sm1 Na1 . 4_566 152.80(5)
O23 Sm1 Na1 . 4_566 77.40(5)
O21 Sm1 Na1 . 4_566 127.06(5)
O3W Sm1 Na1 . 4_566 65.96(5)
N11 Sm1 Na1 . 4_566 94.89(5)
N21 Sm1 Na1 . 4_566 110.38(5)
O1W Sm1 Na1 . 4_566 38.75(6)
O2W Sm1 Na1 . 4_566 113.29(5)
Na1 Sm1 Na1 . 4_566 131.76(2)
O21 Na1 O5W . . 165.54(10)
O21 Na1 O2W . . 77.07(8)
O5W Na1 O2W . . 96.48(9)
O21 Na1 O24 . 2_556 83.03(8)
O5W Na1 O24 . 2_556 84.01(9)
O2W Na1 O24 . 2_556 89.74(8)
O21 Na1 O14 . 4_565 102.81(8)
O5W Na1 O14 . 4_565 89.13(9)
O2W Na1 O14 . 4_565 83.57(8)
O24 Na1 O14 2_556 4_565 169.83(10)
O21 Na1 O1W . 4_565 83.36(8)
O5W Na1 O1W . 4_565 108.58(9)
O2W Na1 O1W . 4_565 143.37(9)
O24 Na1 O1W 2_556 4_565 118.45(9)
O14 Na1 O1W 4_565 4_565 70.89(7)
O21 Na1 Sm1 . . 37.10(5)
O5W Na1 Sm1 . . 136.15(8)
O2W Na1 Sm1 . . 40.21(5)
O24 Na1 Sm1 2_556 . 88.46(6)
O14 Na1 Sm1 4_565 . 91.32(6)
O1W Na1 Sm1 4_565 . 112.90(6)
O21 Na1 Sm1 . 4_565 92.45(6)
O5W Na1 Sm1 . 4_565 101.99(7)
O2W Na1 Sm1 . 4_565 112.23(6)
O24 Na1 Sm1 2_556 4_565 156.07(7)
O14 Na1 Sm1 4_565 4_565 33.35(5)
O1W Na1 Sm1 4_565 4_565 37.64(5)
Sm1 Na1 Sm1 . 4_565 102.07(3)
O21 Na1 H4W . . 88.4
O5W Na1 H4W . . 89.1
O2W Na1 H4W . . 19.2
O24 Na1 H4W 2_556 . 106.6
O14 Na1 H4W 4_565 . 65.6
O1W Na1 H4W 4_565 . 132.6
Sm1 Na1 H4W . . 52.0
Sm1 Na1 H4W 4_565 . 96.7
C16 N11 C12 . . 119.3(2)
C16 N11 Sm1 . . 119.38(17)
C12 N11 Sm1 . . 120.03(17)
C11 O12 Sm1 . . 126.48(17)
C17 O14 Sm1 . . 125.19(17)
C17 O14 Na1 . 4_566 120.86(17)
Sm1 O14 Na1 . 4_566 112.64(9)
O11 C11 O12 . . 125.1(2)
O11 C11 C12 . . 119.9(3)
O12 C11 C12 . . 115.0(2)
N11 C12 C13 . . 121.8(3)
N11 C12 C11 . . 114.5(2)
C13 C12 C11 . . 123.5(2)
C12 C13 C14 . . 118.8(3)
C12 C13 H13 . . 120.6
C14 C13 H13 . . 120.6
C15 C14 C13 . . 119.3(3)
C15 C14 H14 . . 120.4
C13 C14 H14 . . 120.4
C14 C15 C16 . . 118.7(3)
C14 C15 H15 . . 120.6
C16 C15 H15 . . 120.6
N11 C16 C15 . . 122.0(3)
N11 C16 C17 . . 113.7(2)
C15 C16 C17 . . 124.2(3)
O13 C17 O14 . . 125.4(3)
O13 C17 C16 . . 118.5(3)
O14 C17 C16 . . 116.0(2)
C26 N21 C22 . . 119.5(2)
C26 N21 Sm1 . . 119.82(18)
C22 N21 Sm1 . . 120.60(18)
C21 O21 Na1 . . 123.25(17)
C21 O21 Sm1 . . 125.80(18)
Na1 O21 Sm1 . . 106.76(8)
C27 O23 Sm1 . . 125.49(18)
C27 O24 Na1 . 2_546 119.5(2)
O22 C21 O21 . . 125.5(3)
O22 C21 C22 . . 118.7(2)
O21 C21 C22 . . 115.8(2)
N21 C22 C23 . . 122.0(3)
N21 C22 C21 . . 114.2(2)
C23 C22 C21 . . 123.7(3)
C24 C23 C22 . . 118.4(3)
C24 C23 H23 . . 120.8
C22 C23 H23 . . 120.8
C23 C24 C25 . . 119.8(3)
C23 C24 H24 . . 120.1
C25 C24 H24 . . 120.1
C24 C25 C26 . . 118.3(3)
C24 C25 H25 . . 120.9
C26 C25 H25 . . 120.9
N21 C26 C25 . . 122.0(3)
N21 C26 C27 . . 115.0(2)
C25 C26 C27 . . 122.9(3)
O24 C27 O23 . . 124.9(3)
O24 C27 C26 . . 119.8(3)
O23 C27 C26 . . 115.3(2)
Sm1 O1W Na1 . 4_566 103.62(8)
Sm1 O1W H1W . . 115
Na1 O1W H1W 4_566 . 91
Sm1 O1W H2W . . 118
Na1 O1W H2W 4_566 . 116
H1W O1W H2W . . 108.8
Na1 O2W Sm1 . . 101.97(8)
Na1 O2W H3W . . 120
Sm1 O2W H3W . . 114
Na1 O2W H4W . . 90
Sm1 O2W H4W . . 119
H3W O2W H4W . . 109.6
Sm1 O3W H5W . . 113
Sm1 O3W H6W . . 112
H5W O3W H6W . . 110.0
H7W O4W H8W . . 108.0
Na1 O5W H9W . . 111
Na1 O5W H10W . . 108
H9W O5W H10W . . 109.3
H11W O6W H12W . . 108.7
H13W O7W H14W . . 109.1

loop_
_geom_bond_atom_site_label_1
_geom_bond_atom_site_label_2
_geom_bond_site_symmetry_2
_geom_bond_distance
_geom_bond_publ_flag
Sm1 O14 . 2.4144(19) yes
Sm1 O12 . 2.4213(19) yes
Sm1 O23 . 2.437(2) yes
Sm1 O21 . 2.4460(19) yes
Sm1 O3W . 2.478(2) yes
Sm1 N11 . 2.533(2) yes
Sm1 N21 . 2.540(2) yes
Sm1 O1W . 2.547(2) yes
Sm1 O2W . 2.562(2) yes
Sm1 Na1 . 3.8831(12) ?
Sm1 Na1 4_566 4.0532(12) ?
Na1 O21 . 2.392(2) yes
Na1 O5W . 2.394(3) yes
Na1 O2W . 2.434(3) yes
Na1 O24 2_556 2.445(3) yes
Na1 O14 4_565 2.456(2) yes
Na1 O1W 4_565 2.610(3) yes
Na1 Sm1 4_565 4.0532(12) ?
Na1 H4W . 2.58 ?
N11 C16 . 1.338(3) ?
N11 C12 . 1.339(3) ?
O11 C11 . 1.238(3) ?
O12 C11 . 1.278(3) ?
O13 C17 . 1.243(3) ?
O14 C17 . 1.264(3) ?
O14 Na1 4_566 2.456(2) ?
C11 C12 . 1.506(4) ?
C12 C13 . 1.384(4) ?
C13 C14 . 1.385(5) ?
C13 H13 . 0.93 ?
C14 C15 . 1.380(5) ?
C14 H14 . 0.93 ?
C15 C16 . 1.383(4) ?
C15 H15 . 0.93 ?
C16 C17 . 1.520(4) ?
N21 C26 . 1.330(3) ?
N21 C22 . 1.338(3) ?
O21 C21 . 1.267(3) ?
O22 C21 . 1.243(3) ?
O23 C27 . 1.272(3) ?
O24 C27 . 1.240(3) ?
O24 Na1 2_546 2.445(3) ?
C21 C22 . 1.512(4) ?
C22 C23 . 1.386(4) ?
C23 C24 . 1.379(5) ?
C23 H23 . 0.93 ?
C24 C25 . 1.387(5) ?
C24 H24 . 0.93 ?
C25 C26 . 1.389(4) ?
C25 H25 . 0.93 ?
C26 C27 . 1.509(4) ?
O1W Na1 4_566 2.610(3) ?
O1W H1W . 0.851 ?
O1W H2W . 0.854 ?
O2W H3W . 0.848 ?
O2W H4W . 0.849 ?
O3W H5W . 0.851 ?
O3W H6W . 0.845 ?
O4W H7W . 0.856 ?
O4W H8W . 0.855 ?
O5W H9W . 0.848 ?
O5W H10W . 0.852 ?
O6W H11W . 0.854 ?
O6W H12W . 0.854 ?
O7W H13W . 0.851 ?
O7W H14W . 0.852 ?

loop_
_geom_hbond_atom_site_label_D
_geom_hbond_atom_site_label_H
_geom_hbond_atom_site_label_A
_geom_hbond_site_symmetry_A
_geom_hbond_distance_DH
_geom_hbond_distance_HA
_geom_hbond_distance_DA
_geom_hbond_angle_DHA
_geom_hbond_publ_flag
O1W H1W O22 4_566 0.851 1.931 2.753(3) 162 yes
O1W H2W O5W 2_546 0.854 1.961 2.794(3) 165 yes
O2W H3W O11 4_566 0.848 1.954 2.790(3) 169 yes
O2W H4W O13 4_565 0.849 1.884 2.725(3) 170 yes
O3W H5W O24 2_556 0.851 2.019 2.853(3) 166 yes
O3W H6W O12 4_566 0.845 1.885 2.725(3) 173 yes
O4W H7W O22 2_546 0.856 2.077 2.907(4) 163 yes
O4W H8W O23 . 0.855 1.938 2.779(3) 168 yes
O5W H9W O4W 4_565 0.848 1.961 2.784(4) 163 yes
O5W H10W O7W . 0.852 1.939 2.791(5) 177 yes
O6W H11W O13 4_565 0.854 1.947 2.789(5) 168 yes
O6W H12W O4W 2_656 0.854 2.03 2.858(5) 163 yes
O7W H13W O11 4_566 0.851 2.22 2.989(4) 151 yes
O7W H14W O6W . 0.852 1.96 2.754(7) 155 yes
